data_1521513
loop_
_publ_author_name
'Li, Y.-P.'
'Krivovichev, S.V.'
'Burns, P.C.'

_publ_section_title
;
 Crystal chemistry of lead oxide hydroxide nitrates. I. The crystal
 structure of (Pb6 O4) (O H) (N O3) (C O3)
;
_journal_name_full 'Journal of Solid State Chemistry'
_journal_page_first 365
_journal_page_last 370
_journal_volume 153
_journal_year 2000
_chemical_formula_sum 'C H N O11 Pb6'
_chemical_name_systematic '(Pb6 O4) (O H) (N O3) (C O3)'
_space_group_IT_number 62
_symmetry_space_group_name_Hall '-P 2ac 2n'
_symmetry_space_group_name_H-M 'P n m a'
_cell_angle_alpha 90
_cell_angle_beta 90
_cell_angle_gamma 90
_cell_formula_units_Z 4
_cell_length_a 30.557
_cell_length_b 5.809
_cell_length_c 7.183
_cell_volume 1275.023
_citation_journal_id_ASTM JSSCBI
_cod_data_source_file Li_JSSCBI_2000_1988.cif
_cod_data_source_block C1H1N1O11Pb6
_cod_original_formula_sum 'C1 H1 N1 O11 Pb6'
_cod_database_code 1521513

loop_
_symmetry_equiv_pos_as_xyz
x,y,z
-x+1/2,-y,z+1/2
x+1/2,-y+1/2,-z+1/2
-x,y+1/2,-z
-x,-y,-z
x-1/2,y,-z-1/2
-x-1/2,y-1/2,z-1/2
x,-y-1/2,z

loop_
_atom_site_label
_atom_site_type_symbol
_atom_site_fract_x
_atom_site_fract_y
_atom_site_fract_z
_atom_site_occupancy
_atom_site_U_iso_or_equiv
N1 N+5 0.254 0.75 0.768 1 0.0
O4 O-2 0.506 0.25 0.277 1 0.0
Pb2 Pb+2 0.3446 0.25 0.6677 1 0.0
O9 O-2 0.246 0.75 0.929 1 0.0
O6 O-2 0.346 0.75 0.049 1 0.0
C1 C+4 0.468 0.25 0.224 1 0.0
O3 O-2 0.435 0.25 0.344 1 0.0
Pb6 Pb+2 0.411 0.75 0.4671 1 0.0
O5 O-2 0.456 0.25 0.058 1 0.0
Pb4 Pb+2 0.366 0.25 0.1814 1 0.0
Pb3 Pb+2 0.3002 0.75 0.3138 1 0.0
O2 O-2 0.3507 0.005 0.412 1 0.0
O1 O-2 0.4059 0.004 0.722 1 0.0
Pb5 Pb+2 0.4638 0.25 0.6939 1 0.0
O7 O-2 0.293 0.75 0.708 1 0.0
Pb1 Pb+2 0.4229 0.75 0.9507 1 0.0
O8 O-2 0.227 0.75 0.639 1 0.0
